data_2219942
loop_
_publ_author_name
'Lhoste, J.'
'Adil, K.'
'Leblanc, M.'
'Maisonneuve, V.'

_publ_section_title
;
 Diethylenetriaminium hexafluoridotitanate(IV) fluoride
;
_journal_coeditor_code NC2095
_journal_issue 11
_journal_name_full 'Acta Crystallographica Section E'
_journal_page_first m1375
_journal_paper_doi 10.1107/S1600536808009781
_journal_volume 64
_journal_year 2008
_chemical_formula_iupac '(C6 H21 N4) [Ti F6] F'
_chemical_formula_moiety 'C6 H21 N4 3+ , F6 Ti 2- , F -'
_chemical_formula_sum 'C6 H21 F7 N4 Ti'
_chemical_formula_weight 330.14
_chemical_name_systematic
;
Diethylenetriaminium hexafluoridotitanate(IV) fluoride
;
_space_group_IT_number 14
_symmetry_cell_setting monoclinic
_symmetry_space_group_name_Hall '-P 2ybc'
_symmetry_space_group_name_H-M 'P 1 21/c 1'
_atom_sites_solution_hydrogens geom
_atom_sites_solution_primary direct
_atom_sites_solution_secondary difmap
_audit_creation_method SHELXL97
_cell_angle_alpha 90.00
_cell_angle_beta 110.54(2)
_cell_angle_gamma 90.00
_cell_formula_units_Z 8
_cell_length_a 16.265(4)
_cell_length_b 8.089(3)
_cell_length_c 21.778(5)
_cell_measurement_reflns_used 32
_cell_measurement_temperature 298(2)
_cell_measurement_theta_max 30.9
_cell_measurement_theta_min 29.1
_cell_volume 2683.1(14)
_computing_cell_refinement 'STADI4 (Stoe & Cie, 1998)'
_computing_data_collection 'STADI4 (Stoe & Cie, 1998)'
_computing_data_reduction 'X-RED (Stoe & Cie, 1998)'
_computing_molecular_graphics 'DIAMOND (Brandenburg, 2001)'
_computing_publication_material 'enCIFer (Allen <i>et al.</i>,  2004)'
_computing_structure_refinement 'SHELXL97 (Sheldrick, 2008)'
_computing_structure_solution 'SHELXS97 (Sheldrick, 2008)'
_diffrn_ambient_temperature 295(2)
_diffrn_measured_fraction_theta_full 0.991
_diffrn_measured_fraction_theta_max 0.991
_diffrn_measurement_device_type 'Siemens AED2'
_diffrn_measurement_method 2\q/\w
_diffrn_radiation_monochromator graphite
_diffrn_radiation_source 'fine-focus sealed tube'
_diffrn_radiation_type MoK\a
_diffrn_radiation_wavelength 0.71069
_diffrn_reflns_av_R_equivalents 0.0000
_diffrn_reflns_av_sigmaI/netI 0.0714
_diffrn_reflns_limit_h_max 19
_diffrn_reflns_limit_h_min -21
_diffrn_reflns_limit_k_max 10
_diffrn_reflns_limit_k_min 0
_diffrn_reflns_limit_l_max 28
_diffrn_reflns_limit_l_min 0
_diffrn_reflns_number 6191
_diffrn_reflns_theta_full 27.52
_diffrn_reflns_theta_max 27.52
_diffrn_reflns_theta_min 1.98
_diffrn_standards_decay_% 15
_diffrn_standards_interval_time 120
_diffrn_standards_number 3
_exptl_absorpt_coefficient_mu 0.710
_exptl_absorpt_correction_T_max 0.929
_exptl_absorpt_correction_T_min 0.850
_exptl_absorpt_correction_type gaussian
_exptl_absorpt_process_details '(SHELX76; Sheldrick, 2008)'
_exptl_crystal_colour colourless
_exptl_crystal_density_diffrn 1.635
_exptl_crystal_density_method 'not measured'
_exptl_crystal_description parallelepiped
_exptl_crystal_F_000 1360
_exptl_crystal_size_max 0.18
_exptl_crystal_size_mid 0.13
_exptl_crystal_size_min 0.06
_refine_diff_density_max 1.367
_refine_diff_density_min -0.424
_refine_ls_extinction_method none
_refine_ls_goodness_of_fit_ref 1.122
_refine_ls_hydrogen_treatment constr
_refine_ls_matrix_type full
_refine_ls_number_parameters 332
_refine_ls_number_reflns 6133
_refine_ls_number_restraints 0
_refine_ls_restrained_S_all 1.122
_refine_ls_R_factor_all 0.1411
_refine_ls_R_factor_gt 0.0611
_refine_ls_shift/su_max 0.001
_refine_ls_shift/su_mean 0.000
_refine_ls_structure_factor_coef Fsqd
_refine_ls_weighting_details 'calc w = 1/[\s^2^(Fo^2^)+(0.0532P)^2^+2.5558P] where P=(Fo^2^+2Fc^2^)/3'
_refine_ls_weighting_scheme calc
_refine_ls_wR_factor_gt 0.1313
_refine_ls_wR_factor_ref 0.1554
_reflns_number_gt 3531
_reflns_number_total 6133
_reflns_threshold_expression I>2\s(I)
_cod_data_source_file nc2095.cif
_cod_data_source_block I
_cod_depositor_comments
;
The following automatic conversions were performed:
'_exptl_absorpt_correction_type' value 'Gaussian' changed to 'gaussian'
according to '/home/saulius/struct/CIF-dictionaries/cif_core.dic'
dictionary named 'cif_core.dic' version 2.4.1 from 2010-06-29.

Automatic conversion script
Id: cif_fix_enum 1527 2010-12-29 10:47:43Z saulius 

The following automatic conversions were performed:

'_exptl_absorpt_correction_type' value 'Gaussian' changed to
'gaussian' according to
/home/saulius/struct/CIF-dictionaries/cif_core.dic dictionary named
'cif_core.dic' version 2.4.1 from 2010-06-29.

Automatic conversion script
Id: cif_fix_values 1715 2011-07-08 13:25:40Z adriana 
;
_cod_original_cell_volume 2683.1(13)
_cod_original_sg_symbol_H-M 'P 21/c'
_cod_database_code 2219942
_cod_database_fobs_code 2219942

loop_
_symmetry_equiv_pos_as_xyz
'x, y, z'
'-x, y+1/2, -z+1/2'
'-x, -y, -z'
'x, -y-1/2, z-1/2'

loop_
_atom_site_type_symbol
_atom_site_label
_atom_site_fract_x
_atom_site_fract_y
_atom_site_fract_z
_atom_site_U_iso_or_equiv
_atom_site_adp_type
_atom_site_calc_flag
_atom_site_refinement_flags
_atom_site_occupancy
Ti Ti1 0.18135(5) 0.59284(10) 0.60307(4) 0.02406(18) Uani d . 1
Ti Ti2 0.70766(5) 0.58675(11) 0.64839(4) 0.0319(2) Uani d . 1
F F1 0.1489(3) 0.5816(4) 0.51539(14) 0.0687(10) Uani d . 1
F F2 0.07464(18) 0.5254(4) 0.60403(17) 0.0582(9) Uani d . 1
F F3 0.29513(18) 0.6604(4) 0.61299(17) 0.0539(8) Uani d . 1
F F4 0.14665(19) 0.8126(3) 0.59720(15) 0.0469(7) Uani d . 1
F F5 0.2192(2) 0.3737(3) 0.61004(16) 0.0492(8) Uani d . 1
F F6 0.2182(2) 0.6079(5) 0.69502(13) 0.0557(9) Uani d . 1
F F7 0.72742(19) 0.7113(4) 0.58528(14) 0.0518(8) Uani d . 1
F F8 0.6614(2) 0.4174(4) 0.59328(14) 0.0631(10) Uani d . 1
F F9 0.5986(2) 0.6765(4) 0.6291(2) 0.0817(13) Uani d . 1
F F10 0.81774(18) 0.4997(4) 0.66930(15) 0.0494(8) Uani d . 1
F F11 0.7527(2) 0.7485(4) 0.70991(15) 0.0533(8) Uani d . 1
F F12 0.6933(2) 0.4627(4) 0.71561(15) 0.0555(9) Uani d . 1
N N1 0.4459(2) 0.1509(5) 0.60450(17) 0.0276(8) Uani d . 1
C C1 0.5134(3) 0.0224(6) 0.6192(2) 0.0361(11) Uani d . 1
H H1A 0.5186 -0.0159 0.5785 0.044(2) Uiso calc R 1
H H1B 0.4952 -0.0708 0.6394 0.044(2) Uiso calc R 1
C C2 0.6020(3) 0.0814(6) 0.6642(2) 0.0342(10) Uani d . 1
H H2A 0.6448 -0.0063 0.6703 0.044(2) Uiso calc R 1
H H2B 0.6206 0.1748 0.6444 0.044(2) Uiso calc R 1
N N2 0.5983(2) 0.1311(5) 0.72899(18) 0.0333(9) Uani d . 1
H H2C 0.5635 0.2188 0.7239 0.044(2) Uiso calc R 1
H H2D 0.6521 0.1565 0.7560 0.044(2) Uiso calc R 1
H H2E 0.5773 0.0479 0.7458 0.044(2) Uiso calc R 1
C C3 0.4511(3) 0.2578(6) 0.5509(2) 0.0392(12) Uani d . 1
H H3A 0.4246 0.2012 0.5093 0.044(2) Uiso calc R 1
H H3B 0.5123 0.2784 0.5571 0.044(2) Uiso calc R 1
C C4 0.4048(3) 0.4209(7) 0.5489(2) 0.0418(12) Uani d . 1
H H4A 0.4078 0.4863 0.5124 0.044(2) Uiso calc R 1
H H4B 0.3434 0.4006 0.5419 0.044(2) Uiso calc R 1
N N3 0.4453(3) 0.5149(5) 0.61097(19) 0.0379(9) Uani d . 1
H H3C 0.4595 0.4455 0.6448 0.044(2) Uiso calc R 1
H H3D 0.4073 0.5894 0.6150 0.044(2) Uiso calc R 1
H H3E 0.4935 0.5660 0.6103 0.044(2) Uiso calc R 1
C C5 0.3582(3) 0.0778(7) 0.5890(2) 0.0394(11) Uani d . 1
H H5A 0.3532 -0.0187 0.5615 0.044(2) Uiso calc R 1
H H5B 0.3142 0.1572 0.5645 0.044(2) Uiso calc R 1
C C6 0.3406(3) 0.0281(6) 0.6498(3) 0.0399(12) Uani d . 1
H H6A 0.2837 -0.0253 0.6373 0.044(2) Uiso calc R 1
H H6B 0.3847 -0.0512 0.6743 0.044(2) Uiso calc R 1
N N4 0.3420(2) 0.1714(5) 0.69203(18) 0.0375(10) Uani d . 1
H H4C 0.3941 0.2208 0.7036 0.044(2) Uiso calc R 1
H H4D 0.3325 0.1373 0.7278 0.044(2) Uiso calc R 1
H H4E 0.3002 0.2425 0.6702 0.044(2) Uiso calc R 1
N N5 0.0735(2) 0.5437(4) 0.89540(17) 0.0257(8) Uani d . 1
C C7 -0.0032(3) 0.6180(6) 0.9046(2) 0.0303(10) Uani d . 1
H H7A 0.0129 0.7239 0.9263 0.044(2) Uiso calc R 1
H H7B -0.0232 0.5471 0.9324 0.044(2) Uiso calc R 1
C C8 -0.0768(3) 0.6422(6) 0.8393(2) 0.0371(11) Uani d . 1
H H8A -0.1257 0.6977 0.8462 0.044(2) Uiso calc R 1
H H8B -0.0566 0.7112 0.8111 0.044(2) Uiso calc R 1
N N6 -0.1063(2) 0.4800(5) 0.80724(18) 0.0396(10) Uani d . 1
H H6C -0.0602 0.4245 0.8049 0.044(2) Uiso calc R 1
H H6D -0.1447 0.4962 0.7670 0.044(2) Uiso calc R 1
H H6E -0.1316 0.4222 0.8305 0.044(2) Uiso calc R 1
C C9 0.1286(3) 0.4546(6) 0.9547(2) 0.0330(10) Uani d . 1
H H9A 0.1348 0.5216 0.9930 0.044(2) Uiso calc R 1
H H9B 0.1867 0.4386 0.9526 0.044(2) Uiso calc R 1
C C10 0.0905(3) 0.2884(6) 0.9620(2) 0.0324(10) Uani d . 1
H H10A 0.1238 0.2425 1.0047 0.044(2) Uiso calc R 1
H H10B 0.0304 0.3030 0.9598 0.044(2) Uiso calc R 1
N N7 0.0924(3) 0.1710(5) 0.91024(19) 0.0350(9) Uani d . 1
H H7C 0.0633 0.2141 0.8710 0.044(2) Uiso calc R 1
H H7D 0.0673 0.0763 0.9148 0.044(2) Uiso calc R 1
H H7E 0.1478 0.1522 0.9138 0.044(2) Uiso calc R 1
C C11 0.1253(3) 0.6685(5) 0.8757(2) 0.0309(10) Uani d . 1
H H11A 0.1671 0.7186 0.9147 0.044(2) Uiso calc R 1
H H11B 0.0864 0.7548 0.8508 0.044(2) Uiso calc R 1
C C12 0.1743(3) 0.5946(6) 0.8347(2) 0.0319(10) Uani d . 1
H H12A 0.2105 0.6789 0.8252 0.044(2) Uiso calc R 1
H H12B 0.2126 0.5069 0.8592 0.044(2) Uiso calc R 1
N N8 0.1116(2) 0.5266(5) 0.77194(18) 0.0329(9) Uani d . 1
H H8C 0.0850 0.4378 0.7804 0.044(2) Uiso calc R 1
H H8D 0.1408 0.4986 0.7458 0.044(2) Uiso calc R 1
H H8E 0.0716 0.6030 0.7523 0.044(2) Uiso calc R 1
F F13 0.48067(17) 0.3777(3) 0.73054(12) 0.0381(6) Uani d . 1
F F14 0.00692(17) 0.2652(3) 0.78508(13) 0.0362(6) Uani d . 1

loop_
_atom_site_aniso_label
_atom_site_aniso_U_11
_atom_site_aniso_U_22
_atom_site_aniso_U_33
_atom_site_aniso_U_12
_atom_site_aniso_U_13
_atom_site_aniso_U_23
Ti1 0.0232(4) 0.0229(4) 0.0258(4) 0.0008(3) 0.0081(3) -0.0022(3)
Ti2 0.0313(4) 0.0306(4) 0.0335(4) 0.0001(4) 0.0109(3) 0.0052(4)
F1 0.116(3) 0.052(2) 0.0285(15) 0.000(2) 0.0141(17) -0.0044(16)
F2 0.0296(15) 0.0481(19) 0.096(3) -0.0058(14) 0.0206(16) 0.0027(18)
F3 0.0365(16) 0.0480(18) 0.088(2) -0.0072(14) 0.0353(17) -0.0135(17)
F4 0.0507(18) 0.0262(15) 0.064(2) 0.0073(13) 0.0211(15) -0.0005(14)
F5 0.0505(17) 0.0293(16) 0.066(2) 0.0112(13) 0.0185(15) 0.0061(14)
F6 0.0519(18) 0.086(2) 0.0284(15) -0.0037(18) 0.0125(13) -0.0022(16)
F7 0.0519(18) 0.0520(19) 0.0443(17) -0.0129(15) 0.0079(14) 0.0156(15)
F8 0.088(2) 0.055(2) 0.0351(16) -0.0295(19) 0.0079(16) 0.0026(16)
F9 0.0399(19) 0.046(2) 0.163(4) 0.0094(16) 0.041(2) 0.025(2)
F10 0.0447(17) 0.0482(19) 0.0568(18) 0.0151(15) 0.0196(15) 0.0040(16)
F11 0.071(2) 0.0408(17) 0.0527(19) -0.0096(16) 0.0270(17) -0.0140(15)
F12 0.094(2) 0.0410(17) 0.0477(18) -0.0066(17) 0.0445(18) 0.0021(14)
N1 0.0255(18) 0.0327(19) 0.0250(18) 0.0021(15) 0.0096(15) -0.0017(16)
C1 0.041(3) 0.031(2) 0.037(3) 0.009(2) 0.015(2) -0.002(2)
C2 0.028(2) 0.033(2) 0.043(3) 0.010(2) 0.015(2) 0.007(2)
N2 0.0265(19) 0.032(2) 0.035(2) -0.0022(16) 0.0028(16) 0.0040(17)
C3 0.044(3) 0.052(3) 0.023(2) 0.007(2) 0.014(2) 0.003(2)
C4 0.042(3) 0.050(3) 0.029(2) 0.008(3) 0.008(2) 0.013(2)
N3 0.034(2) 0.034(2) 0.044(2) 0.0034(18) 0.0114(19) 0.0111(19)
C5 0.031(2) 0.044(3) 0.037(3) -0.005(2) 0.004(2) -0.014(2)
C6 0.033(2) 0.031(2) 0.055(3) -0.008(2) 0.015(2) 0.004(2)
N4 0.029(2) 0.052(3) 0.033(2) -0.0063(19) 0.0137(17) 0.0057(19)
N5 0.0284(18) 0.0223(18) 0.0283(18) -0.0008(14) 0.0121(15) 0.0013(14)
C7 0.032(2) 0.030(2) 0.035(2) 0.0019(19) 0.0192(19) -0.0014(19)
C8 0.036(3) 0.037(3) 0.042(3) 0.014(2) 0.018(2) 0.013(2)
N6 0.032(2) 0.053(3) 0.031(2) 0.0091(19) 0.0073(17) 0.003(2)
C9 0.030(2) 0.036(3) 0.025(2) 0.0015(19) -0.0001(18) -0.0033(19)
C10 0.042(3) 0.030(2) 0.024(2) 0.006(2) 0.010(2) 0.0087(19)
N7 0.045(2) 0.026(2) 0.038(2) 0.0029(18) 0.0197(19) 0.0046(17)
C11 0.036(2) 0.023(2) 0.038(3) -0.0053(19) 0.019(2) -0.0027(19)
C12 0.025(2) 0.031(2) 0.044(3) -0.003(2) 0.0176(19) 0.000(2)
N8 0.039(2) 0.030(2) 0.038(2) 0.0009(17) 0.0249(18) 0.0004(17)
F13 0.0377(15) 0.0401(16) 0.0357(15) -0.0005(12) 0.0119(12) -0.0088(12)
F14 0.0398(15) 0.0338(15) 0.0352(14) -0.0026(12) 0.0134(12) -0.0064(12)

loop_
_atom_type_symbol
_atom_type_description
_atom_type_scat_dispersion_real
_atom_type_scat_dispersion_imag
_atom_type_scat_source
Ti Ti 0.2776 0.4457 'International Tables Vol C Tables 4.2.6.8 and 6.1.1.4'
F F 0.0140 0.0100 'International Tables Vol C Tables 4.2.6.8 and 6.1.1.4'
N N 0.0061 0.0033 'International Tables Vol C Tables 4.2.6.8 and 6.1.1.4'
C C 0.0033 0.0016 'International Tables Vol C Tables 4.2.6.8 and 6.1.1.4'
H H 0.0000 0.0000 'International Tables Vol C Tables 4.2.6.8 and 6.1.1.4'
O O 0.0106 0.0060 'International Tables Vol C Tables 4.2.6.8 and 6.1.1.4'

loop_
_geom_angle_atom_site_label_1
_geom_angle_atom_site_label_2
_geom_angle_atom_site_label_3
_geom_angle
_geom_angle_publ_flag
F1 Ti1 F2 94.09(17) n
F1 Ti1 F4 90.38(15) n
F2 Ti1 F4 91.12(14) n
F1 Ti1 F5 90.21(15) n
F2 Ti1 F5 90.17(14) n
F4 Ti1 F5 178.55(14) n
F1 Ti1 F3 92.71(17) n
F2 Ti1 F3 173.16(16) n
F4 Ti1 F3 89.59(14) n
F5 Ti1 F3 89.06(14) n
F1 Ti1 F6 178.38(17) n
F2 Ti1 F6 87.50(15) n
F4 Ti1 F6 89.26(15) n
F5 Ti1 F6 90.11(15) n
F3 Ti1 F6 85.71(15) n
F8 Ti2 F7 93.49(14) n
F8 Ti2 F9 90.23(18) n
F7 Ti2 F9 91.21(16) n
F8 Ti2 F10 90.95(16) n
F7 Ti2 F10 89.10(15) n
F9 Ti2 F10 178.75(19) n
F8 Ti2 F11 175.05(15) n
F7 Ti2 F11 91.46(15) n
F9 Ti2 F11 89.50(18) n
F10 Ti2 F11 89.29(15) n
F8 Ti2 F12 88.59(14) n
F7 Ti2 F12 177.05(15) n
F9 Ti2 F12 90.86(17) n
F10 Ti2 F12 88.78(15) n
F11 Ti2 F12 86.47(14) n
C1 N1 C5 111.0(4) ?
C1 N1 C3 110.0(4) ?
C5 N1 C3 111.9(4) ?
N1 C1 C2 112.9(4) ?
N1 C1 H1A 109.0 ?
C2 C1 H1A 109.0 ?
N1 C1 H1B 109.0 ?
C2 C1 H1B 109.0 ?
H1A C1 H1B 107.8 ?
N2 C2 C1 110.8(4) ?
N2 C2 H2A 109.5 ?
C1 C2 H2A 109.5 ?
N2 C2 H2B 109.5 ?
C1 C2 H2B 109.5 ?
H2A C2 H2B 108.1 ?
C2 N2 H2C 109.5 ?
C2 N2 H2D 109.5 ?
H2C N2 H2D 109.5 ?
C2 N2 H2E 109.5 ?
H2C N2 H2E 109.5 ?
H2D N2 H2E 109.5 ?
N1 C3 C4 111.6(4) ?
N1 C3 H3A 109.3 ?
C4 C3 H3A 109.3 ?
N1 C3 H3B 109.3 ?
C4 C3 H3B 109.3 ?
H3A C3 H3B 108.0 ?
N3 C4 C3 111.2(4) ?
N3 C4 H4A 109.4 ?
C3 C4 H4A 109.4 ?
N3 C4 H4B 109.4 ?
C3 C4 H4B 109.4 ?
H4A C4 H4B 108.0 ?
C4 N3 H3C 109.5 ?
C4 N3 H3D 109.5 ?
H3C N3 H3D 109.5 ?
C4 N3 H3E 109.5 ?
H3C N3 H3E 109.5 ?
H3D N3 H3E 109.5 ?
N1 C5 C6 112.0(4) ?
N1 C5 H5A 109.2 ?
C6 C5 H5A 109.2 ?
N1 C5 H5B 109.2 ?
C6 C5 H5B 109.2 ?
H5A C5 H5B 107.9 ?
N4 C6 C5 111.9(4) ?
N4 C6 H6A 109.2 ?
C5 C6 H6A 109.2 ?
N4 C6 H6B 109.2 ?
C5 C6 H6B 109.2 ?
H6A C6 H6B 107.9 ?
C6 N4 H4C 109.5 ?
C6 N4 H4D 109.5 ?
H4C N4 H4D 109.5 ?
C6 N4 H4E 109.5 ?
H4C N4 H4E 109.5 ?
H4D N4 H4E 109.5 ?
C7 N5 C11 111.2(3) ?
C7 N5 C9 111.6(3) ?
C11 N5 C9 110.8(3) ?
N5 C7 C8 110.9(4) ?
N5 C7 H7A 109.5 ?
C8 C7 H7A 109.5 ?
N5 C7 H7B 109.5 ?
C8 C7 H7B 109.5 ?
H7A C7 H7B 108.0 ?
N6 C8 C7 110.2(4) ?
N6 C8 H8A 109.6 ?
C7 C8 H8A 109.6 ?
N6 C8 H8B 109.6 ?
C7 C8 H8B 109.6 ?
H8A C8 H8B 108.1 ?
C8 N6 H6C 109.5 ?
C8 N6 H6D 109.5 ?
H6C N6 H6D 109.5 ?
C8 N6 H6E 109.5 ?
H6C N6 H6E 109.5 ?
H6D N6 H6E 109.5 ?
N5 C9 C10 112.4(3) ?
N5 C9 H9A 109.1 ?
C10 C9 H9A 109.1 ?
N5 C9 H9B 109.1 ?
C10 C9 H9B 109.1 ?
H9A C9 H9B 107.9 ?
N7 C10 C9 111.7(4) ?
N7 C10 H10A 109.3 ?
C9 C10 H10A 109.3 ?
N7 C10 H10B 109.3 ?
C9 C10 H10B 109.3 ?
H10A C10 H10B 107.9 ?
C10 N7 H7C 109.5 ?
C10 N7 H7D 109.5 ?
H7C N7 H7D 109.5 ?
C10 N7 H7E 109.5 ?
H7C N7 H7E 109.5 ?
H7D N7 H7E 109.5 ?
N5 C11 C12 112.0(4) ?
N5 C11 H11A 109.2 ?
C12 C11 H11A 109.2 ?
N5 C11 H11B 109.2 ?
C12 C11 H11B 109.2 ?
H11A C11 H11B 107.9 ?
N8 C12 C11 110.7(3) ?
N8 C12 H12A 109.5 ?
C11 C12 H12A 109.5 ?
N8 C12 H12B 109.5 ?
C11 C12 H12B 109.5 ?
H12A C12 H12B 108.1 ?
C12 N8 H8C 109.5 ?
C12 N8 H8D 109.5 ?
H8C N8 H8D 109.5 ?
C12 N8 H8E 109.5 ?
H8C N8 H8E 109.5 ?
H8D N8 H8E 109.5 ?

loop_
_geom_bond_atom_site_label_1
_geom_bond_atom_site_label_2
_geom_bond_distance
_geom_bond_publ_flag
Ti1 F1 1.796(3) y
Ti1 F2 1.826(3) y
Ti1 F4 1.856(3) y
Ti1 F5 1.865(3) y
Ti1 F3 1.868(3) y
Ti1 F6 1.882(3) y
Ti2 F8 1.803(3) y
Ti2 F7 1.821(3) y
Ti2 F9 1.825(3) y
Ti2 F10 1.827(3) y
Ti2 F11 1.832(3) y
Ti2 F12 1.856(3) y
N1 C1 1.463(6) ?
N1 C5 1.470(6) ?
N1 C3 1.479(6) ?
C1 C2 1.507(6) ?
C1 H1A 0.9700 ?
C1 H1B 0.9700 ?
C2 N2 1.487(6) ?
C2 H2A 0.9700 ?
C2 H2B 0.9700 ?
N2 H2C 0.8900 ?
N2 H2D 0.8900 ?
N2 H2E 0.8900 ?
C3 C4 1.512(7) ?
C3 H3A 0.9700 ?
C3 H3B 0.9700 ?
C4 N3 1.489(6) ?
C4 H4A 0.9700 ?
C4 H4B 0.9700 ?
N3 H3C 0.8900 ?
N3 H3D 0.8900 ?
N3 H3E 0.8900 ?
C5 C6 1.504(7) ?
C5 H5A 0.9700 ?
C5 H5B 0.9700 ?
C6 N4 1.475(6) ?
C6 H6A 0.9700 ?
C6 H6B 0.9700 ?
N4 H4C 0.8900 ?
N4 H4D 0.8900 ?
N4 H4E 0.8900 ?
N5 C7 1.459(5) ?
N5 C11 1.472(5) ?
N5 C9 1.475(5) ?
C7 C8 1.516(6) ?
C7 H7A 0.9700 ?
C7 H7B 0.9700 ?
C8 N6 1.484(6) ?
C8 H8A 0.9700 ?
C8 H8B 0.9700 ?
N6 H6C 0.8900 ?
N6 H6D 0.8900 ?
N6 H6E 0.8900 ?
C9 C10 1.512(6) ?
C9 H9A 0.9700 ?
C9 H9B 0.9700 ?
C10 N7 1.483(6) ?
C10 H10A 0.9700 ?
C10 H10B 0.9700 ?
N7 H7C 0.8900 ?
N7 H7D 0.8900 ?
N7 H7E 0.8900 ?
C11 C12 1.513(6) ?
C11 H11A 0.9700 ?
C11 H11B 0.9700 ?
C12 N8 1.494(6) ?
C12 H12A 0.9700 ?
C12 H12B 0.9700 ?
N8 H8C 0.8900 ?
N8 H8D 0.8900 ?
N8 H8E 0.8900 ?

loop_
_geom_hbond_atom_site_label_D
_geom_hbond_atom_site_label_H
_geom_hbond_atom_site_label_A
_geom_hbond_site_symmetry_A
_geom_hbond_distance_DH
_geom_hbond_distance_HA
_geom_hbond_distance_DA
_geom_hbond_angle_DHA
N2 H2C F13 . 0.89 1.90 2.773(5) 165
N2 H2D F6 2_646 0.89 2.04 2.865(5) 154
N2 H2E F13 2_646 0.89 1.84 2.725(5) 172
N3 H3C F13 . 0.89 1.86 2.700(5) 157
N3 H3C N1 . 0.89 2.52 2.948(6) 110
N3 H3D F3 . 0.89 1.90 2.726(5) 154
N3 H3E F9 . 0.89 1.84 2.717(5) 167
N4 H4C F13 . 0.89 1.83 2.692(5) 162
N4 H4D F12 2_646 0.89 2.01 2.835(5) 153
N4 H4E F5 . 0.89 1.84 2.712(5) 168
N6 H6C F14 . 0.89 1.84 2.696(5) 162
N6 H6D F10 1_455 0.89 2.00 2.823(5) 154
N6 H6E F4 2_546 0.89 1.90 2.749(5) 160
N7 H7C F14 . 0.89 1.82 2.699(5) 169
N7 H7D F2 2_546 0.89 2.24 2.876(5) 129
N7 H7E F7 2_646 0.89 2.08 2.916(5) 157
N7 H7E F10 2_646 0.89 2.41 2.972(5) 121
N8 H8C F14 . 0.89 1.91 2.791(5) 168
N8 H8D F6 . 0.89 2.14 2.879(5) 140
N8 H8E F14 2_556 0.89 1.81 2.702(5) 177
